data_1513950
loop_
_publ_author_name
'Wang, Shuai'
'Nie, Jing'
'Zheng, Yan'
'Ma, Jun-An'

_publ_section_title
;
 A direct copper-promoted three-component entry to
 trifluoromethylketoximes.
;
_journal_issue 6
_journal_name_full 'Organic letters'
_journal_page_first 1606
_journal_page_last 1609
_journal_paper_doi 10.1021/ol500203m
_journal_volume 16
_journal_year 2014
_chemical_formula_sum 'C11 H9 F3 N2 O'
_chemical_formula_weight 242.20
_chemical_name_systematic
; 
 ? 
;
_space_group_IT_number 14
_symmetry_cell_setting monoclinic
_symmetry_space_group_name_Hall '-P 2ybc'
_symmetry_space_group_name_H-M 'P 1 21/c 1'
_atom_sites_solution_hydrogens geom
_atom_sites_solution_primary direct
_atom_sites_solution_secondary difmap
_audit_creation_method SHELXL-97
_cell_angle_alpha 90.00
_cell_angle_beta 93.577(2)
_cell_angle_gamma 90.00
_cell_formula_units_Z 4
_cell_length_a 7.8552(8)
_cell_length_b 5.5784(6)
_cell_length_c 24.405(3)
_cell_measurement_reflns_used 1027
_cell_measurement_temperature 296(2)
_cell_measurement_theta_max 21.96
_cell_measurement_theta_min 3.18
_cell_volume 1067.3(2)
_computing_cell_refinement 'Bruker SMART'
_computing_data_collection 'Bruker SMART'
_computing_data_reduction 'Bruker SAINT'
_computing_molecular_graphics 'Bruker SHELXTL'
_computing_publication_material 'Bruker SHELXTL'
_computing_structure_refinement 'SHELXL-97 (Sheldrick, 1997)'
_computing_structure_solution 'SHELXS-97 (Sheldrick, 1990)'
_diffrn_ambient_temperature 296(2)
_diffrn_measured_fraction_theta_full 0.998
_diffrn_measured_fraction_theta_max 0.998
_diffrn_measurement_device_type 'CCD area detector'
_diffrn_measurement_method 'phi and omega scans'
_diffrn_radiation_monochromator graphite
_diffrn_radiation_source 'fine-focus sealed tube'
_diffrn_radiation_type MoK\a
_diffrn_radiation_wavelength 0.71073
_diffrn_reflns_av_R_equivalents 0.0409
_diffrn_reflns_av_sigmaI/netI 0.0405
_diffrn_reflns_limit_h_max 9
_diffrn_reflns_limit_h_min -8
_diffrn_reflns_limit_k_max 6
_diffrn_reflns_limit_k_min -6
_diffrn_reflns_limit_l_max 29
_diffrn_reflns_limit_l_min -28
_diffrn_reflns_number 5912
_diffrn_reflns_theta_full 25.03
_diffrn_reflns_theta_max 25.03
_diffrn_reflns_theta_min 1.67
_exptl_absorpt_coefficient_mu 0.134
_exptl_absorpt_correction_T_max 0.9736
_exptl_absorpt_correction_T_min 0.9634
_exptl_absorpt_correction_type multi-scan
_exptl_absorpt_process_details SADABS
_exptl_crystal_colour COLORLESS
_exptl_crystal_density_diffrn 1.507
_exptl_crystal_density_meas ?
_exptl_crystal_density_method 'not measured'
_exptl_crystal_description BLOCK
_exptl_crystal_F_000 496
_exptl_crystal_size_max 0.28
_exptl_crystal_size_mid 0.22
_exptl_crystal_size_min 0.20
_refine_diff_density_max 0.197
_refine_diff_density_min -0.180
_refine_diff_density_rms 0.042
_refine_ls_extinction_coef 0.013(3)
_refine_ls_extinction_expression Fc^*^=kFc[1+0.001xFc^2^\l^3^/sin(2\q)]^-1/4^
_refine_ls_extinction_method SHELXL
_refine_ls_goodness_of_fit_ref 1.066
_refine_ls_hydrogen_treatment constr
_refine_ls_matrix_type full
_refine_ls_number_parameters 157
_refine_ls_number_reflns 1886
_refine_ls_number_restraints 0
_refine_ls_restrained_S_all 1.066
_refine_ls_R_factor_all 0.0808
_refine_ls_R_factor_gt 0.0469
_refine_ls_shift/su_max 0.000
_refine_ls_shift/su_mean 0.000
_refine_ls_structure_factor_coef Fsqd
_refine_ls_weighting_details 'calc w=1/[\s^2^(Fo^2^)+(0.0580P)^2^+0.3628P] where P=(Fo^2^+2Fc^2^)/3'
_refine_ls_weighting_scheme calc
_refine_ls_wR_factor_gt 0.1187
_refine_ls_wR_factor_ref 0.1403
_reflns_number_gt 1233
_reflns_number_total 1886
_reflns_threshold_expression >2sigma(I)
_cod_data_source_file ol500203m_si_002.cif
_cod_data_source_block n140115d
_cod_depositor_comments
;
The following automatic conversions were performed:

'_symmetry_cell_setting' value 'Monoclinic' changed to 'monoclinic'
according to
/usr/data/users/saulius/crontab/automatic-downloads/current/ACS/lib/dictionaries/cif_core.dic
dictionary named 'cif_core.dic' version 2.4.2 from
2011-04-26.

'_exptl_absorpt_correction_type' value 'MULTI-SCAN'
changed to 'multi-scan' according to
/usr/data/users/saulius/crontab/automatic-downloads/current/ACS/lib/dictionaries/cif_core.dic
dictionary named 'cif_core.dic' version 2.4.2 from 2011-04-26.

Automatic conversion script
Id: cif_fix_values 2281 2013-09-26 08:29:07Z andrius 

The following automatic conversions were performed:

'_exptl_crystal_density_meas' value 'NONE' was changed to '?' - the
value is perceived as not measured.

Automatic conversion script
Id: cif_fix_values 3008 2015-01-20 13:52:24Z robertas 
;
_cod_original_cell_volume 1067.32(19)
_cod_original_sg_symbol_H-M P2(1)/c
_cod_database_code 1513950

loop_
_symmetry_equiv_pos_as_xyz
'x, y, z'
'-x, y+1/2, -z+1/2'
'-x, -y, -z'
'x, -y-1/2, z-1/2'

loop_
_atom_site_label
_atom_site_type_symbol
_atom_site_fract_x
_atom_site_fract_y
_atom_site_fract_z
_atom_site_U_iso_or_equiv
_atom_site_adp_type
_atom_site_occupancy
_atom_site_symmetry_multiplicity
_atom_site_calc_flag
_atom_site_refinement_flags
F1 F 0.5748(2) -0.0086(4) 0.43034(9) 0.0888(7) Uani 1 1 d .
F2 F 0.6051(2) -0.3152(4) 0.37946(9) 0.0878(7) Uani 1 1 d .
F3 F 0.6131(3) -0.3528(5) 0.46664(10) 0.1135(10) Uani 1 1 d .
O1 O 1.1012(3) -0.2867(4) 0.46878(9) 0.0627(6) Uani 1 1 d .
H1 H 1.1417 -0.3858 0.4907 0.094 Uiso 1 1 calc R
N1 N 1.1071(3) 0.2920(4) 0.36875(9) 0.0465(6) Uani 1 1 d .
N2 N 0.9260(3) -0.3139(4) 0.46319(9) 0.0522(6) Uani 1 1 d .
C1 C 0.9631(3) 0.3180(4) 0.33409(10) 0.0422(7) Uani 1 1 d .
C2 C 0.9341(4) 0.4774(5) 0.29100(12) 0.0543(8) Uani 1 1 d .
H2 H 1.0158 0.5903 0.2827 0.065 Uiso 1 1 calc R
C3 C 0.7810(4) 0.4631(6) 0.26100(13) 0.0630(9) Uani 1 1 d .
H3 H 0.7576 0.5681 0.2319 0.076 Uiso 1 1 calc R
C4 C 0.6606(4) 0.2927(5) 0.27381(13) 0.0587(8) Uani 1 1 d .
H4 H 0.5582 0.2844 0.2526 0.070 Uiso 1 1 calc R
C5 C 0.6885(4) 0.1372(5) 0.31669(11) 0.0493(7) Uani 1 1 d .
H5 H 0.6056 0.0253 0.3245 0.059 Uiso 1 1 calc R
C6 C 0.8417(3) 0.1471(5) 0.34874(10) 0.0406(6) Uani 1 1 d .
C7 C 0.9203(3) 0.0172(5) 0.39526(10) 0.0412(7) Uani 1 1 d .
C8 C 1.0812(3) 0.1129(5) 0.40431(11) 0.0472(7) Uani 1 1 d .
H8 H 1.1614 0.0607 0.4314 0.057 Uiso 1 1 calc R
C9 C 1.2627(4) 0.4335(6) 0.36685(13) 0.0630(9) Uani 1 1 d .
H9A H 1.3432 0.3830 0.3958 0.095 Uiso 1 1 calc R
H9B H 1.2364 0.6000 0.3715 0.095 Uiso 1 1 calc R
H9C H 1.3109 0.4105 0.3320 0.095 Uiso 1 1 calc R
C10 C 0.8503(4) -0.1702(5) 0.42879(11) 0.0461(7) Uani 1 1 d .
C11 C 0.6615(4) -0.2117(7) 0.42671(14) 0.0675(10) Uani 1 1 d .

loop_
_atom_site_aniso_label
_atom_site_aniso_U_11
_atom_site_aniso_U_22
_atom_site_aniso_U_33
_atom_site_aniso_U_23
_atom_site_aniso_U_13
_atom_site_aniso_U_12
F1 0.0598(12) 0.1104(17) 0.0988(16) 0.0194(13) 0.0252(11) 0.0146(12)
F2 0.0704(13) 0.0887(15) 0.1013(16) 0.0097(12) -0.0186(11) -0.0349(11)
F3 0.0723(14) 0.152(2) 0.1167(18) 0.0791(17) 0.0140(12) -0.0252(14)
O1 0.0562(13) 0.0723(15) 0.0585(14) 0.0158(11) -0.0035(10) 0.0017(11)
N1 0.0408(13) 0.0476(14) 0.0515(14) -0.0031(11) 0.0059(10) -0.0119(11)
N2 0.0550(15) 0.0563(15) 0.0456(14) 0.0053(12) 0.0038(11) -0.0045(13)
C1 0.0445(16) 0.0400(15) 0.0427(15) -0.0033(12) 0.0085(12) -0.0015(13)
C2 0.0568(18) 0.0466(17) 0.0613(19) 0.0072(14) 0.0190(15) -0.0001(15)
C3 0.063(2) 0.066(2) 0.061(2) 0.0230(16) 0.0106(16) 0.0125(17)
C4 0.0512(18) 0.066(2) 0.0581(19) 0.0108(16) -0.0011(14) 0.0068(16)
C5 0.0452(16) 0.0537(17) 0.0488(17) 0.0057(14) 0.0001(13) -0.0031(14)
C6 0.0423(15) 0.0405(15) 0.0394(14) -0.0018(11) 0.0060(12) -0.0021(12)
C7 0.0436(15) 0.0430(15) 0.0371(14) -0.0024(11) 0.0032(12) -0.0035(13)
C8 0.0455(16) 0.0529(17) 0.0428(15) -0.0031(14) -0.0006(12) -0.0020(14)
C9 0.0497(18) 0.068(2) 0.073(2) -0.0087(17) 0.0140(15) -0.0221(16)
C10 0.0493(16) 0.0491(17) 0.0400(15) 0.0015(13) 0.0030(12) -0.0067(14)
C11 0.056(2) 0.080(2) 0.067(2) 0.0282(19) 0.0046(17) -0.0131(19)

loop_
_atom_type_symbol
_atom_type_description
_atom_type_scat_dispersion_real
_atom_type_scat_dispersion_imag
_atom_type_scat_source
C C 0.0033 0.0016 'International Tables Vol C Tables 4.2.6.8 and 6.1.1.4'
H H 0.0000 0.0000 'International Tables Vol C Tables 4.2.6.8 and 6.1.1.4'
N N 0.0061 0.0033 'International Tables Vol C Tables 4.2.6.8 and 6.1.1.4'
O O 0.0106 0.0060 'International Tables Vol C Tables 4.2.6.8 and 6.1.1.4'
F F 0.0171 0.0103 'International Tables Vol C Tables 4.2.6.8 and 6.1.1.4'

loop_
_geom_angle_atom_site_label_1
_geom_angle_atom_site_label_2
_geom_angle_atom_site_label_3
_geom_angle
N2 O1 H1 109.5
C8 N1 C1 108.8(2)
C8 N1 C9 125.6(2)
C1 N1 C9 125.6(2)
C10 N2 O1 114.5(2)
N1 C1 C2 128.6(3)
N1 C1 C6 108.4(2)
C2 C1 C6 123.0(3)
C3 C2 C1 117.7(3)
C3 C2 H2 121.1
C1 C2 H2 121.1
C2 C3 C4 120.4(3)
C2 C3 H3 119.8
C4 C3 H3 119.8
C5 C4 C3 121.8(3)
C5 C4 H4 119.1
C3 C4 H4 119.1
C4 C5 C6 119.7(3)
C4 C5 H5 120.1
C6 C5 H5 120.1
C5 C6 C1 117.2(2)
C5 C6 C7 136.8(2)
C1 C6 C7 106.0(2)
C8 C7 C6 105.8(2)
C8 C7 C10 124.3(3)
C6 C7 C10 129.9(2)
N1 C8 C7 111.0(2)
N1 C8 H8 124.5
C7 C8 H8 124.5
N1 C9 H9A 109.5
N1 C9 H9B 109.5
H9A C9 H9B 109.5
N1 C9 H9C 109.5
H9A C9 H9C 109.5
H9B C9 H9C 109.5
N2 C10 C7 129.9(3)
N2 C10 C11 110.1(2)
C7 C10 C11 120.0(3)
F3 C11 F1 106.6(3)
F3 C11 F2 106.4(3)
F1 C11 F2 106.3(3)
F3 C11 C10 113.3(3)
F1 C11 C10 112.1(3)
F2 C11 C10 111.7(3)

loop_
_geom_bond_atom_site_label_1
_geom_bond_atom_site_label_2
_geom_bond_distance
F1 C11 1.328(4)
F2 C11 1.340(4)
F3 C11 1.327(3)
O1 N2 1.383(3)
O1 H1 0.8200
N1 C8 1.348(3)
N1 C1 1.377(3)
N1 C9 1.458(3)
N2 C10 1.280(4)
C1 C2 1.385(4)
C1 C6 1.410(4)
C2 C3 1.371(4)
C2 H2 0.9300
C3 C4 1.390(4)
C3 H3 0.9300
C4 C5 1.366(4)
C4 H4 0.9300
C5 C6 1.396(4)
C5 H5 0.9300
C6 C7 1.452(4)
C7 C8 1.378(4)
C7 C10 1.456(4)
C8 H8 0.9300
C9 H9A 0.9600
C9 H9B 0.9600
C9 H9C 0.9600
C10 C11 1.498(4)

loop_
_geom_torsion_atom_site_label_1
_geom_torsion_atom_site_label_2
_geom_torsion_atom_site_label_3
_geom_torsion_atom_site_label_4
_geom_torsion
C8 N1 C1 C2 -179.1(3)
C9 N1 C1 C2 0.3(4)
C8 N1 C1 C6 0.0(3)
C9 N1 C1 C6 179.4(2)
N1 C1 C2 C3 177.8(3)
C6 C1 C2 C3 -1.2(4)
C1 C2 C3 C4 -0.2(4)
C2 C3 C4 C5 1.0(5)
C3 C4 C5 C6 -0.3(4)
C4 C5 C6 C1 -1.1(4)
C4 C5 C6 C7 -178.5(3)
N1 C1 C6 C5 -177.2(2)
C2 C1 C6 C5 1.9(4)
N1 C1 C6 C7 0.8(3)
C2 C1 C6 C7 -180.0(2)
C5 C6 C7 C8 176.2(3)
C1 C6 C7 C8 -1.4(3)
C5 C6 C7 C10 -6.1(5)
C1 C6 C7 C10 176.4(2)
C1 N1 C8 C7 -0.9(3)
C9 N1 C8 C7 179.7(2)
C6 C7 C8 N1 1.4(3)
C10 C7 C8 N1 -176.5(2)
O1 N2 C10 C7 -0.5(4)
O1 N2 C10 C11 -179.0(2)
C8 C7 C10 N2 -16.4(5)
C6 C7 C10 N2 166.1(3)
C8 C7 C10 C11 161.9(3)
C6 C7 C10 C11 -15.5(4)
N2 C10 C11 F3 11.2(4)
C7 C10 C11 F3 -167.5(3)
N2 C10 C11 F1 131.9(3)
C7 C10 C11 F1 -46.8(4)
N2 C10 C11 F2 -108.9(3)
C7 C10 C11 F2 72.5(4)
